data_7108958
loop_
_publ_author_name
'Sidonie B. L. Vollrath'
'Chunhua Hu'
'Stefan Brase'
'Kent Kirshenbaum'

_publ_section_title
;
 Peptoid nanotubes: an oligomer macrocycle that reversibly sequesters
 water via single-crystal-to-single-crystal transformations
;
_journal_name_full Chem.Commun.
_journal_page_first 2317
_journal_paper_doi 10.1039/c3cc37163h
_journal_volume 49
_journal_year 2013
_chemical_formula_sum 'C52 H56 N8 O10'
_chemical_formula_weight 953.05
_chemical_name_systematic
;
?
;
_space_group_IT_number 15
_symmetry_cell_setting monoclinic
_symmetry_space_group_name_Hall '-C 2yc'
_symmetry_space_group_name_H-M 'C 1 2/c 1'
_atom_sites_solution_hydrogens geom
_atom_sites_solution_primary direct
_atom_sites_solution_secondary difmap
_audit_creation_method SHELXL-97
_cell_angle_alpha 90.00
_cell_angle_beta 106.8470(10)
_cell_angle_gamma 90.00
_cell_formula_units_Z 4
_cell_length_a 26.331(2)
_cell_length_b 8.8767(7)
_cell_length_c 22.0413(17)
_cell_measurement_reflns_used 9996
_cell_measurement_temperature 295(2)
_cell_measurement_theta_max 28.27
_cell_measurement_theta_min 2.43
_cell_volume 4930.7(7)
_computing_cell_refinement 'Bruker SAINT'
_computing_data_collection 'Bruker APEX2'
_computing_data_reduction 'Bruker SAINT'
_computing_molecular_graphics 'Bruker SHELXTL'
_computing_publication_material 'Bruker SHELXTL'
_computing_structure_refinement 'SHELXL-97 (Sheldrick, 2008)'
_computing_structure_solution 'SHELXS-97 (Sheldrick, 2008)'
_diffrn_ambient_temperature 295(2)
_diffrn_measured_fraction_theta_full 0.997
_diffrn_measured_fraction_theta_max 0.997
_diffrn_measurement_device_type 'Bruker APEX-II CCD'
_diffrn_measurement_method '\f and \w scans'
_diffrn_radiation_monochromator graphite
_diffrn_radiation_source 'fine-focus sealed tube'
_diffrn_radiation_type MoK\a
_diffrn_radiation_wavelength 0.71073
_diffrn_reflns_av_R_equivalents 0.0296
_diffrn_reflns_av_sigmaI/netI 0.0166
_diffrn_reflns_limit_h_max 34
_diffrn_reflns_limit_h_min -35
_diffrn_reflns_limit_k_max 11
_diffrn_reflns_limit_k_min -11
_diffrn_reflns_limit_l_max 29
_diffrn_reflns_limit_l_min -29
_diffrn_reflns_number 49128
_diffrn_reflns_theta_full 28.35
_diffrn_reflns_theta_max 28.35
_diffrn_reflns_theta_min 1.62
_exptl_absorpt_coefficient_mu 0.090
_exptl_absorpt_correction_T_max 0.9853
_exptl_absorpt_correction_T_min 0.9521
_exptl_absorpt_correction_type multi-scan
_exptl_absorpt_process_details SADABS
_exptl_crystal_colour colorless
_exptl_crystal_density_diffrn 1.284
_exptl_crystal_density_method 'not measured'
_exptl_crystal_description plate
_exptl_crystal_F_000 2016
_exptl_crystal_size_max 0.55
_exptl_crystal_size_mid 0.54
_exptl_crystal_size_min 0.16
_refine_diff_density_max 0.500
_refine_diff_density_min -0.316
_refine_diff_density_rms 0.035
_refine_ls_extinction_method none
_refine_ls_goodness_of_fit_ref 1.039
_refine_ls_hydrogen_treatment constr
_refine_ls_matrix_type full
_refine_ls_number_parameters 317
_refine_ls_number_reflns 6136
_refine_ls_number_restraints 0
_refine_ls_restrained_S_all 1.039
_refine_ls_R_factor_all 0.0642
_refine_ls_R_factor_gt 0.0468
_refine_ls_shift/su_max 0.000
_refine_ls_shift/su_mean 0.000
_refine_ls_structure_factor_coef Fsqd
_refine_ls_weighting_details 'calc w=1/[\s^2^(Fo^2^)+(0.0593P)^2^+2.7410P] where P=(Fo^2^+2Fc^2^)/3'
_refine_ls_weighting_scheme calc
_refine_ls_wR_factor_gt 0.1229
_refine_ls_wR_factor_ref 0.1365
_reflns_number_gt 4619
_reflns_number_total 6136
_reflns_threshold_expression >2sigma(I)
_cod_data_source_file c3cc37163h.txt
_cod_data_source_block 10ktk16h
_cod_original_cell_volume 4930.6(7)
_cod_original_sg_symbol_H-M 'C2/c '
_cod_database_code 7108958

loop_
_symmetry_equiv_pos_as_xyz
'x, y, z'
'-x, y, -z+1/2'
'x+1/2, y+1/2, z'
'-x+1/2, y+1/2, -z+1/2'
'-x, -y, -z'
'x, -y, z-1/2'
'-x+1/2, -y+1/2, -z'
'x+1/2, -y+1/2, z-1/2'

loop_
_atom_site_label
_atom_site_type_symbol
_atom_site_fract_x
_atom_site_fract_y
_atom_site_fract_z
_atom_site_U_iso_or_equiv
_atom_site_adp_type
_atom_site_occupancy
_atom_site_symmetry_multiplicity
_atom_site_calc_flag
_atom_site_refinement_flags
O1 O 0.14144(5) 0.12909(13) 0.26753(6) 0.0577(3) Uani 1 1 d .
O2 O 0.14406(6) 0.28510(18) 0.11142(6) 0.0776(4) Uani 1 1 d .
O3 O 0.32407(5) 0.17279(14) 0.19495(8) 0.0746(4) Uani 1 1 d .
O4 O -0.01095(4) 0.39994(14) 0.06512(5) 0.0556(3) Uani 1 1 d .
O5 O 0.06947(4) 0.36748(13) 0.32092(5) 0.0536(3) Uani 1 1 d .
N1 N 0.16806(5) 0.24155(15) 0.36302(6) 0.0463(3) Uani 1 1 d .
N2 N 0.19852(5) 0.30201(14) 0.21138(6) 0.0441(3) Uani 1 1 d .
N3 N 0.06870(5) 0.47168(14) 0.12996(6) 0.0448(3) Uani 1 1 d .
N4 N -0.02868(4) 0.18105(13) 0.14157(6) 0.0412(3) Uani 1 1 d .
C1 C 0.16929(5) 0.22234(16) 0.30247(7) 0.0428(3) Uani 1 1 d .
C2 C 0.12451(6) 0.16769(19) 0.37942(8) 0.0504(4) Uani 1 1 d .
H2A H 0.1318 0.1661 0.4252 0.060 Uiso 1 1 calc R
H2B H 0.1217 0.0643 0.3646 0.060 Uiso 1 1 calc R
C3 C 0.20020(6) 0.34553(19) 0.40741(7) 0.0517(4) Uani 1 1 d .
C4 C 0.17670(9) 0.4478(2) 0.43845(10) 0.0717(5) Uani 1 1 d .
H4 H 0.1399 0.4519 0.4290 0.086 Uiso 1 1 calc R
C5 C 0.20772(13) 0.5433(3) 0.48326(12) 0.0964(8) Uani 1 1 d .
H5 H 0.1920 0.6094 0.5051 0.116 Uiso 1 1 calc R
C6 C 0.26194(13) 0.5410(3) 0.49578(12) 0.1019(9) Uani 1 1 d .
H6 H 0.2826 0.6079 0.5252 0.122 Uiso 1 1 calc R
C7 C 0.28576(9) 0.4409(3) 0.46527(10) 0.0862(8) Uani 1 1 d .
H7 H 0.3224 0.4415 0.4733 0.103 Uiso 1 1 calc R
C8 C 0.25507(7) 0.3385(2) 0.42226(8) 0.0633(5) Uani 1 1 d .
H8 H 0.2712 0.2660 0.4036 0.076 Uiso 1 1 calc R
C9 C 0.20364(5) 0.33066(16) 0.27749(7) 0.0418(3) Uani 1 1 d .
H9A H 0.1930 0.4335 0.2824 0.050 Uiso 1 1 calc R
H9B H 0.2405 0.3192 0.3022 0.050 Uiso 1 1 calc R
C10 C 0.15314(6) 0.33326(17) 0.16527(7) 0.0463(3) Uani 1 1 d .
C11 C 0.23654(6) 0.19644(19) 0.19856(9) 0.0548(4) Uani 1 1 d .
H11A H 0.2200 0.1420 0.1597 0.066 Uiso 1 1 calc R
H11B H 0.2470 0.1238 0.2328 0.066 Uiso 1 1 calc R
C12 C 0.28517(7) 0.2784(2) 0.19220(11) 0.0628(5) Uani 1 1 d .
H12A H 0.2768 0.3319 0.1522 0.075 Uiso 1 1 calc R
H12B H 0.2973 0.3508 0.2263 0.075 Uiso 1 1 calc R
C13 C 0.37052(8) 0.2326(3) 0.18492(14) 0.0867(7) Uani 1 1 d .
H13A H 0.3621 0.2769 0.1435 0.130 Uiso 1 1 calc R
H13B H 0.3960 0.1535 0.1882 0.130 Uiso 1 1 calc R
H13C H 0.3850 0.3082 0.2163 0.130 Uiso 1 1 calc R
C14 C 0.11429(5) 0.43931(16) 0.18353(7) 0.0410(3) Uani 1 1 d .
H14A H 0.1025 0.3936 0.2171 0.049 Uiso 1 1 calc R
H14B H 0.1323 0.5327 0.1997 0.049 Uiso 1 1 calc R
C15 C 0.02494(5) 0.38265(16) 0.11392(6) 0.0406(3) Uani 1 1 d .
C16 C 0.07733(7) 0.5790(2) 0.08326(8) 0.0571(4) Uani 1 1 d .
H16A H 0.1022 0.5359 0.0631 0.069 Uiso 1 1 calc R
H16B H 0.0440 0.5956 0.0507 0.069 Uiso 1 1 calc R
C17 C 0.09788(7) 0.7234(2) 0.11179(10) 0.0670(5) Uani 1 1 d .
C18 C 0.11524(10) 0.8382(3) 0.13460(14) 0.0977(8) Uani 1 1 d .
H18 H 0.1291 0.9295 0.1527 0.117 Uiso 1 1 calc R
C19 C 0.02172(5) 0.25999(16) 0.16147(7) 0.0415(3) Uani 1 1 d .
H19A H 0.0504 0.1886 0.1655 0.050 Uiso 1 1 calc R
H19B H 0.0260 0.3054 0.2027 0.050 Uiso 1 1 calc R
C20 C -0.03339(5) 0.03935(17) 0.10817(7) 0.0440(3) Uani 1 1 d .
C21 C -0.05023(7) 0.0363(2) 0.04291(8) 0.0588(4) Uani 1 1 d .
H21 H -0.0553 0.1257 0.0199 0.071 Uiso 1 1 calc R
C22 C -0.05960(9) -0.1009(3) 0.01184(11) 0.0777(6) Uani 1 1 d .
H22 H -0.0717 -0.1035 -0.0322 0.093 Uiso 1 1 calc R
C23 C -0.05131(9) -0.2314(3) 0.04507(14) 0.0823(7) Uani 1 1 d .
H23 H -0.0581 -0.3229 0.0237 0.099 Uiso 1 1 calc R
C24 C -0.03306(9) -0.2297(2) 0.10968(14) 0.0802(7) Uani 1 1 d .
H24 H -0.0268 -0.3199 0.1321 0.096 Uiso 1 1 calc R
C25 C -0.02374(8) -0.0926(2) 0.14215(10) 0.0616(4) Uani 1 1 d .
H25 H -0.0112 -0.0907 0.1862 0.074 Uiso 1 1 calc R
C26 C 0.07181(5) 0.24899(16) 0.34984(6) 0.0410(3) Uani 1 1 d .

loop_
_atom_site_aniso_label
_atom_site_aniso_U_11
_atom_site_aniso_U_22
_atom_site_aniso_U_33
_atom_site_aniso_U_23
_atom_site_aniso_U_13
_atom_site_aniso_U_12
O1 0.0543(6) 0.0425(6) 0.0730(8) -0.0007(5) 0.0133(6) -0.0136(5)
O2 0.0728(8) 0.0951(10) 0.0580(7) -0.0297(7) 0.0083(6) 0.0154(8)
O3 0.0553(7) 0.0521(7) 0.1287(12) 0.0200(7) 0.0459(8) 0.0085(6)
O4 0.0490(6) 0.0614(7) 0.0464(6) 0.0051(5) -0.0019(5) -0.0073(5)
O5 0.0476(6) 0.0488(6) 0.0620(7) 0.0210(5) 0.0122(5) 0.0007(5)
N1 0.0345(6) 0.0476(7) 0.0558(7) 0.0104(6) 0.0114(5) -0.0035(5)
N2 0.0352(6) 0.0445(7) 0.0539(7) -0.0029(5) 0.0148(5) 0.0041(5)
N3 0.0375(6) 0.0462(7) 0.0466(6) 0.0063(5) 0.0055(5) -0.0019(5)
N4 0.0356(6) 0.0410(6) 0.0476(6) -0.0080(5) 0.0128(5) -0.0028(5)
C1 0.0322(6) 0.0344(7) 0.0595(9) 0.0072(6) 0.0097(6) 0.0026(5)
C2 0.0371(7) 0.0516(9) 0.0624(9) 0.0207(7) 0.0145(6) 0.0008(6)
C3 0.0478(8) 0.0543(9) 0.0485(8) 0.0120(7) 0.0071(6) -0.0060(7)
C4 0.0760(13) 0.0682(12) 0.0664(11) -0.0001(10) 0.0136(10) -0.0005(10)
C5 0.127(2) 0.0774(15) 0.0749(14) -0.0118(12) 0.0132(14) -0.0073(15)
C6 0.124(2) 0.0918(18) 0.0676(14) -0.0008(13) -0.0079(15) -0.0389(17)
C7 0.0692(13) 0.1123(19) 0.0593(11) 0.0217(12) -0.0095(10) -0.0315(13)
C8 0.0478(9) 0.0813(13) 0.0530(9) 0.0179(9) 0.0022(7) -0.0097(9)
C9 0.0320(6) 0.0411(7) 0.0508(8) 0.0028(6) 0.0097(5) -0.0023(5)
C10 0.0409(7) 0.0456(8) 0.0521(8) -0.0077(6) 0.0127(6) -0.0012(6)
C11 0.0482(8) 0.0464(9) 0.0757(11) -0.0012(8) 0.0274(8) 0.0093(7)
C12 0.0565(10) 0.0494(9) 0.0942(13) 0.0127(9) 0.0402(9) 0.0096(8)
C13 0.0603(11) 0.0666(13) 0.148(2) 0.0163(13) 0.0542(13) 0.0027(10)
C14 0.0332(6) 0.0411(7) 0.0452(7) -0.0026(6) 0.0061(5) -0.0004(5)
C15 0.0371(7) 0.0424(7) 0.0407(7) -0.0035(6) 0.0088(5) 0.0012(6)
C16 0.0507(9) 0.0619(10) 0.0560(9) 0.0129(8) 0.0112(7) -0.0052(8)
C17 0.0526(10) 0.0624(11) 0.0802(12) 0.0210(10) 0.0100(9) -0.0076(8)
C18 0.0810(15) 0.0625(13) 0.136(2) 0.0151(14) 0.0100(14) -0.0200(12)
C19 0.0335(6) 0.0450(8) 0.0436(7) -0.0007(6) 0.0074(5) -0.0015(6)
C20 0.0370(7) 0.0422(8) 0.0573(8) -0.0100(6) 0.0207(6) -0.0009(6)
C21 0.0604(10) 0.0623(11) 0.0568(9) -0.0163(8) 0.0218(8) -0.0024(8)
C22 0.0749(13) 0.0825(15) 0.0794(13) -0.0395(12) 0.0279(11) -0.0066(11)
C23 0.0762(13) 0.0623(13) 0.122(2) -0.0435(13) 0.0504(13) -0.0122(10)
C24 0.0846(14) 0.0439(10) 0.130(2) -0.0038(11) 0.0591(14) 0.0051(9)
C25 0.0670(11) 0.0498(9) 0.0760(11) 0.0005(8) 0.0334(9) 0.0094(8)
C26 0.0384(7) 0.0417(7) 0.0423(7) 0.0073(6) 0.0106(5) -0.0005(6)

loop_
_atom_type_symbol
_atom_type_description
_atom_type_scat_dispersion_real
_atom_type_scat_dispersion_imag
_atom_type_scat_source
C C 0.0033 0.0016 'International Tables Vol C Tables 4.2.6.8 and 6.1.1.4'
H H 0.0000 0.0000 'International Tables Vol C Tables 4.2.6.8 and 6.1.1.4'
N N 0.0061 0.0033 'International Tables Vol C Tables 4.2.6.8 and 6.1.1.4'
O O 0.0106 0.0060 'International Tables Vol C Tables 4.2.6.8 and 6.1.1.4'

loop_
_geom_angle_atom_site_label_1
_geom_angle_atom_site_label_2
_geom_angle_atom_site_label_3
_geom_angle
_geom_angle_site_symmetry_1
_geom_angle_site_symmetry_3
C12 O3 C13 113.92(14) . .
C1 N1 C3 125.22(12) . .
C1 N1 C2 115.70(13) . .
C3 N1 C2 118.27(13) . .
C10 N2 C9 121.62(12) . .
C10 N2 C11 119.51(13) . .
C9 N2 C11 116.08(12) . .
C15 N3 C14 122.53(12) . .
C15 N3 C16 119.18(12) . .
C14 N3 C16 116.13(12) . .
C26 N4 C20 120.68(11) 2 .
C26 N4 C19 118.39(12) 2 .
C20 N4 C19 120.69(11) . .
O1 C1 N1 121.71(14) . .
O1 C1 C9 120.64(14) . .
N1 C1 C9 117.47(12) . .
N1 C2 C26 111.34(12) . .
N1 C2 H2A 109.4 . .
C26 C2 H2A 109.4 . .
N1 C2 H2B 109.4 . .
C26 C2 H2B 109.4 . .
H2A C2 H2B 108.0 . .
C4 C3 C8 119.77(18) . .
C4 C3 N1 120.02(16) . .
C8 C3 N1 120.11(17) . .
C5 C4 C3 120.1(2) . .
C5 C4 H4 120.0 . .
C3 C4 H4 120.0 . .
C6 C5 C4 120.1(3) . .
C6 C5 H5 119.9 . .
C4 C5 H5 119.9 . .
C7 C6 C5 120.5(2) . .
C7 C6 H6 119.8 . .
C5 C6 H6 119.8 . .
C6 C7 C8 120.0(2) . .
C6 C7 H7 120.0 . .
C8 C7 H7 120.0 . .
C3 C8 C7 119.4(2) . .
C3 C8 H8 120.3 . .
C7 C8 H8 120.3 . .
N2 C9 C1 111.12(12) . .
N2 C9 H9A 109.4 . .
C1 C9 H9A 109.4 . .
N2 C9 H9B 109.4 . .
C1 C9 H9B 109.4 . .
H9A C9 H9B 108.0 . .
O2 C10 N2 122.72(14) . .
O2 C10 C14 121.04(14) . .
N2 C10 C14 116.18(12) . .
N2 C11 C12 110.85(13) . .
N2 C11 H11A 109.5 . .
C12 C11 H11A 109.5 . .
N2 C11 H11B 109.5 . .
C12 C11 H11B 109.5 . .
H11A C11 H11B 108.1 . .
O3 C12 C11 107.91(14) . .
O3 C12 H12A 110.1 . .
C11 C12 H12A 110.1 . .
O3 C12 H12B 110.1 . .
C11 C12 H12B 110.1 . .
H12A C12 H12B 108.4 . .
O3 C13 H13A 109.5 . .
O3 C13 H13B 109.5 . .
H13A C13 H13B 109.5 . .
O3 C13 H13C 109.5 . .
H13A C13 H13C 109.5 . .
H13B C13 H13C 109.5 . .
N3 C14 C10 111.58(12) . .
N3 C14 H14A 109.3 . .
C10 C14 H14A 109.3 . .
N3 C14 H14B 109.3 . .
C10 C14 H14B 109.3 . .
H14A C14 H14B 108.0 . .
O4 C15 N3 122.65(14) . .
O4 C15 C19 120.76(13) . .
N3 C15 C19 116.56(11) . .
C17 C16 N3 112.39(15) . .
C17 C16 H16A 109.1 . .
N3 C16 H16A 109.1 . .
C17 C16 H16B 109.1 . .
N3 C16 H16B 109.1 . .
H16A C16 H16B 107.9 . .
C18 C17 C16 178.8(2) . .
C17 C18 H18 180.0 . .
N4 C19 C15 111.33(11) . .
N4 C19 H19A 109.4 . .
C15 C19 H19A 109.4 . .
N4 C19 H19B 109.4 . .
C15 C19 H19B 109.4 . .
H19A C19 H19B 108.0 . .
C25 C20 C21 120.35(15) . .
C25 C20 N4 119.31(14) . .
C21 C20 N4 120.24(14) . .
C20 C21 C22 119.44(19) . .
C20 C21 H21 120.3 . .
C22 C21 H21 120.3 . .
C23 C22 C21 120.5(2) . .
C23 C22 H22 119.7 . .
C21 C22 H22 119.7 . .
C22 C23 C24 120.51(19) . .
C22 C23 H23 119.7 . .
C24 C23 H23 119.7 . .
C23 C24 C25 120.0(2) . .
C23 C24 H24 120.0 . .
C25 C24 H24 120.0 . .
C20 C25 C24 119.09(19) . .
C20 C25 H25 120.5 . .
C24 C25 H25 120.5 . .
O5 C26 N4 122.79(13) . 2
O5 C26 C2 122.00(13) . .
N4 C26 C2 115.21(12) 2 .

loop_
_geom_bond_atom_site_label_1
_geom_bond_atom_site_label_2
_geom_bond_distance
_geom_bond_site_symmetry_2
O1 C1 1.2201(18) .
O2 C10 1.2182(19) .
O3 C12 1.377(2) .
O3 C13 1.408(2) .
O4 C15 1.2182(16) .
O5 C26 1.2221(17) .
N1 C1 1.355(2) .
N1 C3 1.430(2) .
N1 C2 1.4547(18) .
N2 C10 1.3542(19) .
N2 C9 1.4466(19) .
N2 C11 1.4575(18) .
N3 C15 1.3568(18) .
N3 C14 1.4478(17) .
N3 C16 1.468(2) .
N4 C26 1.3469(18) 2
N4 C20 1.4444(18) .
N4 C19 1.4515(17) .
C1 C9 1.5278(19) .
C2 C26 1.532(2) .
C2 H2A 0.9700 .
C2 H2B 0.9700 .
C3 C4 1.386(3) .
C3 C8 1.387(2) .
C4 C5 1.376(3) .
C4 H4 0.9300 .
C5 C6 1.373(4) .
C5 H5 0.9300 .
C6 C7 1.371(4) .
C6 H6 0.9300 .
C7 C8 1.391(3) .
C7 H7 0.9300 .
C8 H8 0.9300 .
C9 H9A 0.9700 .
C9 H9B 0.9700 .
C10 C14 1.527(2) .
C11 C12 1.514(2) .
C11 H11A 0.9700 .
C11 H11B 0.9700 .
C12 H12A 0.9700 .
C12 H12B 0.9700 .
C13 H13A 0.9600 .
C13 H13B 0.9600 .
C13 H13C 0.9600 .
C14 H14A 0.9700 .
C14 H14B 0.9700 .
C15 C19 1.531(2) .
C16 C17 1.461(3) .
C16 H16A 0.9700 .
C16 H16B 0.9700 .
C17 C18 1.169(3) .
C18 H18 0.9300 .
C19 H19A 0.9700 .
C19 H19B 0.9700 .
C20 C25 1.374(2) .
C20 C21 1.377(2) .
C21 C22 1.384(3) .
C21 H21 0.9300 .
C22 C23 1.354(3) .
C22 H22 0.9300 .
C23 C24 1.365(4) .
C23 H23 0.9300 .
C24 C25 1.397(3) .
C24 H24 0.9300 .
C25 H25 0.9300 .
C26 N4 1.3470(18) 2
